data_7120610
loop_
_publ_author_name
'Peng, Yu'
'Wang, Ya-Wen'
'Fu, Zhen-Hai'

_publ_section_title
;
 Two Fluorescein-based Chemosensors for the Fast Detection of 2, 4,
 6-Trinitrophenol (TNP) in Water
;
_journal_name_full 'Chem. Commun.'
_journal_paper_doi 10.1039/C7CC05966C
_journal_year 2017
_chemical_formula_moiety 'C27 H17 N3 O6, C2 H6 O S'
_chemical_formula_sum 'C29 H23 N3 O7 S'
_chemical_formula_weight 557.56
_space_group_crystal_system triclinic
_space_group_IT_number 2
_space_group_name_Hall '-P 1'
_space_group_name_H-M_alt 'P -1'
_symmetry_space_group_name_Hall '-P 1'
_symmetry_space_group_name_H-M 'P -1'
_atom_sites_solution_hydrogens geom
_atom_sites_solution_primary direct
_audit_creation_date 2016-11-21
_audit_creation_method
;
Olex2 1.2
(compiled 2016.11.07 svn.r3352 for OlexSys, GUI svn.r5261)
;
_audit_update_record
;
2017-07-23 deposited with the CCDC.
2017-09-01 downloaded from the CCDC.
;
_cell_angle_alpha 106.59(2)
_cell_angle_beta 94.664(19)
_cell_angle_gamma 105.99(2)
_cell_formula_units_Z 2
_cell_length_a 7.7595(16)
_cell_length_b 13.126(4)
_cell_length_c 14.358(3)
_cell_measurement_reflns_used 825
_cell_measurement_temperature 293(2)
_cell_measurement_theta_max 20.7590
_cell_measurement_theta_min 3.5600
_cell_volume 1326.8(6)
_computing_cell_refinement
;
CrysAlisPro, Agilent Technologies,
Version 1.171.36.32 (release 02-08-2013 CrysAlis171 .NET)
(compiled Aug  2 2013,16:46:58)
;
_computing_data_collection
;
CrysAlisPro, Agilent Technologies,
Version 1.171.36.32 (release 02-08-2013 CrysAlis171 .NET)
(compiled Aug  2 2013,16:46:58)
;
_computing_data_reduction
;
CrysAlisPro, Agilent Technologies,
Version 1.171.36.32 (release 02-08-2013 CrysAlis171 .NET)
(compiled Aug  2 2013,16:46:58)
;
_computing_molecular_graphics 'Olex2 (Dolomanov et al., 2009)'
_computing_publication_material 'Olex2 (Dolomanov et al., 2009)'
_computing_structure_refinement 'ShelXL (Sheldrick, 2015)'
_computing_structure_solution 'ShelXS (Sheldrick, 2008)'
_diffrn_ambient_temperature 293(2)
_diffrn_detector_area_resol_mean 16.0733
_diffrn_measured_fraction_theta_full 0.997
_diffrn_measured_fraction_theta_max 0.997
_diffrn_measurement_details
;
#__ type_ start__ end____ width___ exp.time_
  1 omega  -13.00   25.00   2.0000   10.0000
omega____ theta____ kappa____ phi______ frames
    -      -19.5055  -99.0000  -30.0000 19

#__ type_ start__ end____ width___ exp.time_
  2 omega  -59.00   47.00   2.0000   10.0000
omega____ theta____ kappa____ phi______ frames
    -      -19.5055  -19.0000  -90.0000 53

#__ type_ start__ end____ width___ exp.time_
  3 omega  -97.00  -67.00   2.0000   10.0000
omega____ theta____ kappa____ phi______ frames
    -      -19.5055  178.0000  -30.0000 15

#__ type_ start__ end____ width___ exp.time_
  4 omega    4.00   42.00   2.0000   10.0000
omega____ theta____ kappa____ phi______ frames
    -       22.6305   57.0000    0.0000 19

#__ type_ start__ end____ width___ exp.time_
  5 omega  -49.00   51.00   2.0000   10.0000
omega____ theta____ kappa____ phi______ frames
    -       22.6305  -77.0000  120.0000 50

#__ type_ start__ end____ width___ exp.time_
  6 omega   -2.00   84.00   2.0000   10.0000
omega____ theta____ kappa____ phi______ frames
    -       22.6305   77.0000 -120.0000 43
;
_diffrn_measurement_device_type 'SuperNova, Dual, Cu at zero, Eos'
_diffrn_measurement_method '\w scans'
_diffrn_orient_matrix_UB_11 0.0030821000
_diffrn_orient_matrix_UB_12 -0.0123162000
_diffrn_orient_matrix_UB_13 0.0449832000
_diffrn_orient_matrix_UB_21 -0.0088604000
_diffrn_orient_matrix_UB_22 0.0529152000
_diffrn_orient_matrix_UB_23 0.0248341000
_diffrn_orient_matrix_UB_31 -0.0960998000
_diffrn_orient_matrix_UB_32 -0.0239247000
_diffrn_orient_matrix_UB_33 -0.0099795000
_diffrn_radiation_monochromator mirror
_diffrn_radiation_type MoK\a
_diffrn_radiation_wavelength 0.71073
_diffrn_reflns_av_R_equivalents 0.0671
_diffrn_reflns_av_unetI/netI 0.1531
_diffrn_reflns_Laue_measured_fraction_full 0.997
_diffrn_reflns_Laue_measured_fraction_max 0.997
_diffrn_reflns_limit_h_max 9
_diffrn_reflns_limit_h_min -9
_diffrn_reflns_limit_k_max 16
_diffrn_reflns_limit_k_min -8
_diffrn_reflns_limit_l_max 16
_diffrn_reflns_limit_l_min -17
_diffrn_reflns_number 8550
_diffrn_reflns_point_group_measured_fraction_full 0.997
_diffrn_reflns_point_group_measured_fraction_max 0.997
_diffrn_reflns_theta_full 25.500
_diffrn_reflns_theta_max 26.022
_diffrn_reflns_theta_min 3.410
_diffrn_source 'SuperNova (Mo) X-ray Source'
_exptl_absorpt_coefficient_mu 0.176
_exptl_absorpt_correction_T_max 0.988
_exptl_absorpt_correction_T_min 0.975
_exptl_absorpt_correction_type multi-scan
_exptl_absorpt_process_details
;
CrysAlisPro, Agilent Technologies,
Version 1.171.36.32 (release 02-08-2013 CrysAlis171 .NET)
(compiled Aug  2 2013,16:46:58)
Empirical absorption correction using spherical harmonics,
 implemented in SCALE3 ABSPACK scaling algorithm.
;
_exptl_crystal_colour 'clear dark red'
_exptl_crystal_colour_lustre clear
_exptl_crystal_colour_modifier dark
_exptl_crystal_colour_primary red
_exptl_crystal_density_diffrn 1.396
_exptl_crystal_description block
_exptl_crystal_F_000 580
_exptl_crystal_size_max 0.15
_exptl_crystal_size_mid 0.12
_exptl_crystal_size_min 0.07
_refine_diff_density_max 0.560
_refine_diff_density_min -0.542
_refine_diff_density_rms 0.069
_refine_ls_extinction_method none
_refine_ls_goodness_of_fit_ref 1.054
_refine_ls_hydrogen_treatment constr
_refine_ls_matrix_type full
_refine_ls_number_parameters 365
_refine_ls_number_reflns 5225
_refine_ls_number_restraints 0
_refine_ls_restrained_S_all 1.054
_refine_ls_R_factor_all 0.1973
_refine_ls_R_factor_gt 0.0941
_refine_ls_shift/su_max 0.000
_refine_ls_shift/su_mean 0.000
_refine_ls_structure_factor_coef Fsqd
_refine_ls_weighting_details 'w=1/[\s^2^(Fo^2^)+(0.0909P)^2^+0.2853P] where P=(Fo^2^+2Fc^2^)/3'
_refine_ls_weighting_scheme calc
_refine_ls_wR_factor_gt 0.2012
_refine_ls_wR_factor_ref 0.2879
_reflns_Friedel_coverage 0.000
_reflns_number_gt 2149
_reflns_number_total 5225
_reflns_threshold_expression 'I > 2\s(I)'
_cod_data_source_file c7cc05966c2.cif
_cod_data_source_block fuzhh_1108_1
_cod_database_code 7120610
_shelx_space_group_comment
;
The symmetry employed for this shelxl refinement is uniquely defined
by the following loop, which should always be used as a source of
symmetry information in preference to the above space-group names.
They are only intended as comments.
;
_reflns_odcompleteness_completeness 99.72
_reflns_odcompleteness_iscentric 1
_reflns_odcompleteness_theta 26.32
_olex2_refinement_description
;
1. Fixed Uiso
 At 1.2 times of:
  All C(H) groups, All N(H) groups
 At 1.5 times of:
  All C(H,H,H) groups, All O(H) groups
2.a Aromatic/amide H refined with riding coordinates:
 N2(H2), C2(H2A), C4(H4), C5(H5), C9(H9), C10(H10), C16(H16), C17(H17),
 C18(H18), C19(H19), C21(H21), C24(H24), C25(H25), C26(H26), C27(H27)
2.b Idealised Me refined as rotating group:
 C28(H28A,H28B,H28C), C29(H29A,H29B,H29C)
2.c Idealised tetrahedral OH refined as rotating group:
 O1(H1), O3(H3)
;
_shelx_shelxl_version_number 2014/7
_olex2_date_sample_data_collection 2016-11-08
_olex2_submission_special_instructions 'No special instructions were received'

loop_
_space_group_symop_operation_xyz
'x, y, z'
'-x, -y, -z'

loop_
_atom_site_label
_atom_site_type_symbol
_atom_site_fract_x
_atom_site_fract_y
_atom_site_fract_z
_atom_site_U_iso_or_equiv
_atom_site_adp_type
_atom_site_occupancy
_atom_site_site_symmetry_order
_atom_site_calc_flag
_atom_site_refinement_flags_posn
O1 O 0.8957(5) 1.2061(3) -0.0500(3) 0.0569(12) Uani 1 1 d .
H1 H 0.9736 1.2665 -0.0401 0.085 Uiso 1 1 calc GR
O2 O 0.6996(4) 0.9209(3) 0.0863(3) 0.0415(10) Uani 1 1 d .
O3 O 0.5067(5) 0.5906(3) 0.1747(3) 0.0534(11) Uani 1 1 d .
H3 H 0.4411 0.5686 0.1206 0.080 Uiso 1 1 calc GR
O4 O 0.9250(4) 1.1065(3) 0.3439(3) 0.0430(9) Uani 1 1 d .
O5 O 1.0407(6) 1.2224(4) 0.4980(3) 0.0737(14) Uani 1 1 d .
O6 O 0.1098(5) 0.4085(3) -0.0405(3) 0.0478(10) Uani 1 1 d .
N1 N 0.3627(5) 0.6088(4) 0.0149(3) 0.0382(11) Uani 1 1 d .
N2 N 0.2421(5) 0.5674(4) -0.0734(3) 0.0426(11) Uani 1 1 d .
H2 H 0.2478 0.6046 -0.1142 0.051 Uiso 1 1 calc R
N3 N -0.2765(7) 0.3649(5) -0.3584(4) 0.0695(17) Uani 1 1 d .
C1 C 0.8276(6) 1.0220(4) 0.0960(4) 0.0368(12) Uani 1 1 d .
C2 C 0.8033(7) 1.0660(5) 0.0210(4) 0.0437(14) Uani 1 1 d .
H2A H 0.7048 1.0293 -0.0304 0.052 Uiso 1 1 calc R
C3 C 0.9270(7) 1.1647(4) 0.0238(4) 0.0436(14) Uani 1 1 d .
C4 C 1.0805(7) 1.2162(5) 0.0979(4) 0.0466(15) Uani 1 1 d .
H4 H 1.1693 1.2797 0.0966 0.056 Uiso 1 1 calc R
C5 C 1.0995(7) 1.1717(5) 0.1735(4) 0.0439(14) Uani 1 1 d .
H5 H 1.1995 1.2077 0.2241 0.053 Uiso 1 1 calc R
C6 C 0.9718(7) 1.0741(4) 0.1751(4) 0.0388(13) Uani 1 1 d .
C7 C 0.9818(6) 1.0302(4) 0.2611(3) 0.0341(12) Uani 1 1 d .
C8 C 0.8519(6) 0.9148(4) 0.2364(4) 0.0373(13) Uani 1 1 d .
C9 C 0.8553(7) 0.8523(5) 0.3014(4) 0.0411(13) Uani 1 1 d .
H9 H 0.9395 0.8836 0.3598 0.049 Uiso 1 1 calc R
C10 C 0.7375(8) 0.7467(5) 0.2801(4) 0.0495(15) Uani 1 1 d .
H10 H 0.7412 0.7078 0.3248 0.059 Uiso 1 1 calc R
C11 C 0.6124(7) 0.6968(4) 0.1928(4) 0.0386(13) Uani 1 1 d .
C12 C 0.6012(6) 0.7564(4) 0.1269(4) 0.0340(12) Uani 1 1 d .
C13 C 0.7220(6) 0.8665(4) 0.1521(4) 0.0348(12) Uani 1 1 d .
C14 C 1.0597(8) 1.1571(5) 0.4237(4) 0.0482(14) Uani 1 1 d .
C15 C 1.2175(7) 1.1179(5) 0.4015(4) 0.0425(14) Uani 1 1 d .
C16 C 1.3844(8) 1.1445(5) 0.4617(4) 0.0543(16) Uani 1 1 d .
H16 H 1.4124 1.1947 0.5255 0.065 Uiso 1 1 calc R
C17 C 1.5065(8) 1.0926(6) 0.4217(5) 0.0613(18) Uani 1 1 d .
H17 H 1.6196 1.1080 0.4593 0.074 Uiso 1 1 calc R
C18 C 1.4634(7) 1.0183(5) 0.3268(5) 0.0518(16) Uani 1 1 d .
H18 H 1.5482 0.9846 0.3019 0.062 Uiso 1 1 calc R
C19 C 1.2960(7) 0.9926(4) 0.2673(4) 0.0412(13) Uani 1 1 d .
H19 H 1.2687 0.9428 0.2033 0.049 Uiso 1 1 calc R
C20 C 1.1720(7) 1.0431(5) 0.3061(4) 0.0422(13) Uani 1 1 d .
C21 C 0.4747(6) 0.7074(4) 0.0356(4) 0.0382(13) Uani 1 1 d .
H21 H 0.4741 0.7472 -0.0085 0.046 Uiso 1 1 calc R
C22 C 0.1148(6) 0.4666(4) -0.0933(4) 0.0363(12) Uani 1 1 d .
C23 C -0.0217(7) 0.4323(5) -0.1868(4) 0.0426(14) Uani 1 1 d .
C24 C -0.0566(8) 0.5093(5) -0.2275(5) 0.0559(17) Uani 1 1 d .
H24 H 0.0053 0.5853 -0.1986 0.067 Uiso 1 1 calc R
C25 C -0.1856(9) 0.4711(6) -0.3121(5) 0.069(2) Uani 1 1 d .
H25 H -0.2100 0.5239 -0.3381 0.083 Uiso 1 1 calc R
C26 C -0.2442(8) 0.2915(6) -0.3173(5) 0.0613(18) Uani 1 1 d .
H26 H -0.3090 0.2161 -0.3475 0.074 Uiso 1 1 calc R
C27 C -0.1203(7) 0.3211(5) -0.2326(4) 0.0483(15) Uani 1 1 d .
H27 H -0.1032 0.2668 -0.2064 0.058 Uiso 1 1 calc R
S1 S 0.5933(3) 0.3405(2) 0.3086(2) 0.1106(10) Uani 1 1 d .
O7 O 0.6297(8) 0.3201(6) 0.2038(4) 0.137(3) Uani 1 1 d .
C28 C 0.6476(14) 0.4902(9) 0.3656(10) 0.155(5) Uani 1 1 d .
H28A H 0.7681 0.5270 0.3576 0.232 Uiso 1 1 calc GR
H28B H 0.6418 0.5067 0.4346 0.232 Uiso 1 1 calc GR
H28C H 0.5617 0.5163 0.3348 0.232 Uiso 1 1 calc GR
C29 C 0.7755(11) 0.3304(8) 0.3803(8) 0.114(4) Uani 1 1 d .
H29A H 0.7953 0.2601 0.3506 0.172 Uiso 1 1 calc GR
H29B H 0.7490 0.3352 0.4453 0.172 Uiso 1 1 calc GR
H29C H 0.8830 0.3905 0.3847 0.172 Uiso 1 1 calc GR

loop_
_atom_site_aniso_label
_atom_site_aniso_U_11
_atom_site_aniso_U_22
_atom_site_aniso_U_33
_atom_site_aniso_U_23
_atom_site_aniso_U_13
_atom_site_aniso_U_12
O1 0.067(3) 0.041(2) 0.050(2) 0.024(2) -0.004(2) -0.008(2)
O2 0.043(2) 0.036(2) 0.039(2) 0.0218(18) -0.0073(16) -0.0030(17)
O3 0.058(3) 0.040(2) 0.055(3) 0.022(2) 0.000(2) 0.000(2)
O4 0.0348(19) 0.048(2) 0.039(2) 0.0044(18) -0.0020(16) 0.0142(18)
O5 0.079(3) 0.087(4) 0.043(3) -0.010(3) -0.004(2) 0.043(3)
O6 0.053(2) 0.035(2) 0.046(2) 0.017(2) 0.0017(19) -0.0016(18)
N1 0.033(2) 0.033(3) 0.036(2) 0.009(2) -0.0033(19) -0.005(2)
N2 0.045(3) 0.032(3) 0.039(3) 0.010(2) 0.002(2) -0.003(2)
N3 0.061(3) 0.069(4) 0.058(4) 0.013(3) -0.012(3) 0.003(3)
C1 0.033(3) 0.031(3) 0.041(3) 0.014(2) 0.000(2) 0.001(2)
C2 0.049(3) 0.040(3) 0.033(3) 0.014(3) -0.008(3) 0.001(3)
C3 0.049(3) 0.032(3) 0.041(3) 0.015(3) 0.000(3) -0.004(3)
C4 0.041(3) 0.034(3) 0.051(3) 0.013(3) 0.003(3) -0.008(3)
C5 0.036(3) 0.038(3) 0.044(3) 0.011(3) -0.012(2) -0.002(2)
C6 0.041(3) 0.031(3) 0.035(3) 0.007(2) -0.002(2) 0.003(2)
C7 0.026(2) 0.041(3) 0.028(3) 0.006(2) -0.001(2) 0.007(2)
C8 0.030(3) 0.039(3) 0.042(3) 0.017(3) 0.003(2) 0.006(2)
C9 0.038(3) 0.046(3) 0.036(3) 0.016(3) -0.009(2) 0.009(3)
C10 0.057(4) 0.054(4) 0.043(3) 0.029(3) 0.004(3) 0.014(3)
C11 0.038(3) 0.033(3) 0.047(3) 0.021(3) 0.007(3) 0.004(2)
C12 0.029(3) 0.028(3) 0.042(3) 0.017(2) 0.003(2) -0.002(2)
C13 0.032(3) 0.037(3) 0.037(3) 0.017(3) 0.004(2) 0.010(2)
C14 0.051(3) 0.045(4) 0.042(3) 0.009(3) -0.007(3) 0.013(3)
C15 0.032(3) 0.046(3) 0.041(3) 0.011(3) -0.003(2) 0.005(3)
C16 0.052(3) 0.061(4) 0.033(3) 0.000(3) -0.013(3) 0.011(3)
C17 0.045(4) 0.080(5) 0.050(4) 0.011(4) -0.009(3) 0.020(4)
C18 0.037(3) 0.063(4) 0.061(4) 0.022(3) 0.007(3) 0.022(3)
C19 0.038(3) 0.038(3) 0.039(3) 0.003(3) 0.001(2) 0.009(3)
C20 0.039(3) 0.034(3) 0.045(3) 0.012(3) -0.003(3) 0.003(3)
C21 0.041(3) 0.037(3) 0.031(3) 0.010(2) 0.006(2) 0.003(3)
C22 0.033(3) 0.030(3) 0.033(3) 0.002(2) 0.003(2) -0.001(2)
C23 0.039(3) 0.040(3) 0.039(3) 0.008(3) 0.006(2) 0.002(3)
C24 0.049(3) 0.045(4) 0.061(4) 0.015(3) -0.004(3) 0.001(3)
C25 0.066(4) 0.063(5) 0.071(5) 0.028(4) -0.009(4) 0.006(4)
C26 0.055(4) 0.053(4) 0.054(4) 0.002(3) -0.009(3) 0.003(3)
C27 0.047(3) 0.037(3) 0.043(3) 0.003(3) -0.004(3) -0.001(3)
S1 0.0877(15) 0.134(2) 0.112(2) 0.0814(19) -0.0009(14) -0.0015(15)
O7 0.132(5) 0.162(7) 0.075(4) 0.071(4) -0.008(3) -0.046(4)
C28 0.160(10) 0.116(9) 0.239(15) 0.109(10) 0.068(10) 0.060(8)
C29 0.092(6) 0.115(8) 0.166(10) 0.086(8) 0.016(6) 0.038(6)

loop_
_atom_type_symbol
_atom_type_description
_atom_type_scat_dispersion_real
_atom_type_scat_dispersion_imag
_atom_type_scat_source
C C 0.0033 0.0016 'International Tables Vol C Tables 4.2.6.8 and 6.1.1.4'
H H 0.0000 0.0000 'International Tables Vol C Tables 4.2.6.8 and 6.1.1.4'
N N 0.0061 0.0033 'International Tables Vol C Tables 4.2.6.8 and 6.1.1.4'
O O 0.0106 0.0060 'International Tables Vol C Tables 4.2.6.8 and 6.1.1.4'
S S 0.1246 0.1234 'International Tables Vol C Tables 4.2.6.8 and 6.1.1.4'

loop_
_geom_angle_atom_site_label_1
_geom_angle_atom_site_label_2
_geom_angle_atom_site_label_3
_geom_angle
C3 O1 H1 109.5
C13 O2 C1 119.2(4)
C11 O3 H3 109.5
C14 O4 C7 111.5(4)
C21 N1 N2 117.0(4)
N1 N2 H2 121.1
C22 N2 N1 117.7(4)
C22 N2 H2 121.1
C25 N3 C26 116.5(6)
O2 C1 C2 115.2(4)
O2 C1 C6 122.0(4)
C2 C1 C6 122.8(5)
C1 C2 H2A 120.5
C3 C2 C1 118.9(5)
C3 C2 H2A 120.5
O1 C3 C2 116.9(5)
O1 C3 C4 122.6(4)
C2 C3 C4 120.4(5)
C3 C4 H4 120.3
C5 C4 C3 119.4(4)
C5 C4 H4 120.3
C4 C5 H5 119.3
C4 C5 C6 121.4(5)
C6 C5 H5 119.3
C1 C6 C5 116.9(4)
C1 C6 C7 121.1(4)
C5 C6 C7 122.0(4)
O4 C7 C6 106.5(4)
O4 C7 C20 101.7(4)
C8 C7 O4 108.1(4)
C8 C7 C6 111.0(4)
C8 C7 C20 114.1(4)
C20 C7 C6 114.5(4)
C9 C8 C7 120.4(4)
C13 C8 C7 122.1(4)
C13 C8 C9 117.5(5)
C8 C9 H9 119.4
C10 C9 C8 121.3(5)
C10 C9 H9 119.4
C9 C10 H10 119.6
C9 C10 C11 120.9(5)
C11 C10 H10 119.6
O3 C11 C10 117.5(4)
O3 C11 C12 122.5(5)
C10 C11 C12 120.0(5)
C11 C12 C13 117.8(4)
C11 C12 C21 121.6(4)
C13 C12 C21 120.5(4)
O2 C13 C8 122.8(4)
O2 C13 C12 114.7(4)
C8 C13 C12 122.5(4)
O4 C14 C15 108.6(5)
O5 C14 O4 121.6(6)
O5 C14 C15 129.8(6)
C16 C15 C14 129.3(5)
C20 C15 C14 107.8(5)
C20 C15 C16 122.9(6)
C15 C16 H16 121.7
C17 C16 C15 116.6(6)
C17 C16 H16 121.7
C16 C17 H17 119.4
C18 C17 C16 121.1(5)
C18 C17 H17 119.4
C17 C18 H18 119.2
C17 C18 C19 121.7(6)
C19 C18 H18 119.2
C18 C19 H19 121.0
C20 C19 C18 118.0(5)
C20 C19 H19 121.0
C15 C20 C7 110.4(5)
C19 C20 C7 130.0(5)
C19 C20 C15 119.6(5)
N1 C21 C12 119.9(5)
N1 C21 H21 120.0
C12 C21 H21 120.0
O6 C22 N2 123.0(5)
O6 C22 C23 122.8(4)
N2 C22 C23 114.3(5)
C24 C23 C22 122.2(5)
C24 C23 C27 117.8(5)
C27 C23 C22 120.0(5)
C23 C24 H24 120.8
C23 C24 C25 118.5(6)
C25 C24 H24 120.8
N3 C25 C24 124.5(6)
N3 C25 H25 117.8
C24 C25 H25 117.8
N3 C26 H26 118.2
N3 C26 C27 123.5(6)
C27 C26 H26 118.2
C23 C27 H27 120.4
C26 C27 C23 119.3(6)
C26 C27 H27 120.4
O7 S1 C28 107.4(4)
O7 S1 C29 108.4(5)
C29 S1 C28 94.5(5)
S1 C28 H28A 109.5
S1 C28 H28B 109.5
S1 C28 H28C 109.5
H28A C28 H28B 109.5
H28A C28 H28C 109.5
H28B C28 H28C 109.5
S1 C29 H29A 109.5
S1 C29 H29B 109.5
S1 C29 H29C 109.5
H29A C29 H29B 109.5
H29A C29 H29C 109.5
H29B C29 H29C 109.5

loop_
_geom_bond_atom_site_label_1
_geom_bond_atom_site_label_2
_geom_bond_distance
O1 H1 0.8200
O1 C3 1.354(6)
O2 C1 1.383(5)
O2 C13 1.363(5)
O3 H3 0.8200
O3 C11 1.346(6)
O4 C7 1.503(6)
O4 C14 1.355(6)
O5 C14 1.211(7)
O6 C22 1.216(6)
N1 N2 1.383(5)
N1 C21 1.279(6)
N2 H2 0.8600
N2 C22 1.351(6)
N3 C25 1.317(8)
N3 C26 1.332(8)
C1 C2 1.382(7)
C1 C6 1.391(7)
C2 H2A 0.9300
C2 C3 1.372(7)
C3 C4 1.396(7)
C4 H4 0.9300
C4 C5 1.387(7)
C5 H5 0.9300
C5 C6 1.394(6)
C6 C7 1.509(7)
C7 C8 1.494(7)
C7 C20 1.506(7)
C8 C9 1.410(7)
C8 C13 1.376(7)
C9 H9 0.9300
C9 C10 1.365(7)
C10 H10 0.9300
C10 C11 1.388(7)
C11 C12 1.401(6)
C12 C13 1.414(6)
C12 C21 1.434(7)
C14 C15 1.478(8)
C15 C16 1.394(7)
C15 C20 1.388(8)
C16 H16 0.9300
C16 C17 1.383(8)
C17 H17 0.9300
C17 C18 1.380(8)
C18 H18 0.9300
C18 C19 1.395(7)
C19 H19 0.9300
C19 C20 1.380(7)
C21 H21 0.9300
C22 C23 1.513(7)
C23 C24 1.378(8)
C23 C27 1.379(7)
C24 H24 0.9300
C24 C25 1.381(8)
C25 H25 0.9300
C26 H26 0.9300
C26 C27 1.374(8)
C27 H27 0.9300
S1 O7 1.516(6)
S1 C28 1.811(11)
S1 C29 1.738(8)
C28 H28A 0.9600
C28 H28B 0.9600
C28 H28C 0.9600
C29 H29A 0.9600
C29 H29B 0.9600
C29 H29C 0.9600

loop_
_geom_torsion_atom_site_label_1
_geom_torsion_atom_site_label_2
_geom_torsion_atom_site_label_3
_geom_torsion_atom_site_label_4
_geom_torsion
O1 C3 C4 C5 177.2(5)
O2 C1 C2 C3 -178.4(5)
O2 C1 C6 C5 175.6(5)
O2 C1 C6 C7 -8.0(8)
O3 C11 C12 C13 -178.4(5)
O3 C11 C12 C21 0.3(8)
O4 C7 C8 C9 -71.7(6)
O4 C7 C8 C13 106.4(5)
O4 C7 C20 C15 -0.6(5)
O4 C7 C20 C19 178.7(5)
O4 C14 C15 C16 -178.2(5)
O4 C14 C15 C20 0.3(6)
O5 C14 C15 C16 1.5(11)
O5 C14 C15 C20 180.0(6)
O6 C22 C23 C24 157.1(6)
O6 C22 C23 C27 -20.8(8)
N1 N2 C22 O6 -4.9(8)
N1 N2 C22 C23 174.9(4)
N2 N1 C21 C12 178.8(5)
N2 C22 C23 C24 -22.7(8)
N2 C22 C23 C27 159.5(5)
N3 C26 C27 C23 -0.5(10)
C1 O2 C13 C8 9.7(7)
C1 O2 C13 C12 -170.3(4)
C1 C2 C3 O1 -178.6(5)
C1 C2 C3 C4 3.8(9)
C1 C6 C7 O4 -102.9(6)
C1 C6 C7 C8 14.5(7)
C1 C6 C7 C20 145.5(5)
C2 C1 C6 C5 -3.3(8)
C2 C1 C6 C7 173.1(5)
C2 C3 C4 C5 -5.3(9)
C3 C4 C5 C6 2.4(9)
C4 C5 C6 C1 1.8(8)
C4 C5 C6 C7 -174.6(5)
C5 C6 C7 O4 73.3(6)
C5 C6 C7 C8 -169.2(5)
C5 C6 C7 C20 -38.3(7)
C6 C1 C2 C3 0.6(9)
C6 C7 C8 C9 171.8(5)
C6 C7 C8 C13 -10.0(7)
C6 C7 C20 C15 113.8(5)
C6 C7 C20 C19 -66.9(7)
C7 O4 C14 O5 179.6(5)
C7 O4 C14 C15 -0.7(6)
C7 C8 C9 C10 179.9(5)
C7 C8 C13 O2 -1.6(8)
C7 C8 C13 C12 178.4(5)
C8 C7 C20 C15 -116.8(5)
C8 C7 C20 C19 62.6(7)
C8 C9 C10 C11 1.2(9)
C9 C8 C13 O2 176.7(5)
C9 C8 C13 C12 -3.3(8)
C9 C10 C11 O3 176.8(5)
C9 C10 C11 C12 -2.4(9)
C10 C11 C12 C13 0.8(8)
C10 C11 C12 C21 179.5(5)
C11 C12 C13 O2 -177.9(5)
C11 C12 C13 C8 2.1(8)
C11 C12 C21 N1 3.3(8)
C13 O2 C1 C2 174.2(5)
C13 O2 C1 C6 -4.8(8)
C13 C8 C9 C10 1.7(8)
C13 C12 C21 N1 -178.0(5)
C14 O4 C7 C6 -119.4(4)
C14 O4 C7 C8 121.2(4)
C14 O4 C7 C20 0.8(5)
C14 C15 C16 C17 178.5(6)
C14 C15 C20 C7 0.2(6)
C14 C15 C20 C19 -179.2(5)
C15 C16 C17 C18 0.0(9)
C16 C15 C20 C7 178.9(5)
C16 C15 C20 C19 -0.5(8)
C16 C17 C18 C19 0.2(10)
C17 C18 C19 C20 -0.5(8)
C18 C19 C20 C7 -178.6(5)
C18 C19 C20 C15 0.7(8)
C20 C7 C8 C9 40.7(7)
C20 C7 C8 C13 -141.2(5)
C20 C15 C16 C17 0.2(9)
C21 N1 N2 C22 -175.6(5)
C21 C12 C13 O2 3.4(7)
C21 C12 C13 C8 -176.6(5)
C22 C23 C24 C25 -178.9(5)
C22 C23 C27 C26 179.7(5)
C23 C24 C25 N3 -1.4(11)
C24 C23 C27 C26 1.8(9)
C25 N3 C26 C27 -1.7(10)
C26 N3 C25 C24 2.7(11)
C27 C23 C24 C25 -0.9(9)
